data_4112548
loop_
_publ_author_name
'Jesse L. C. Rowsell'
'Andrew R. Millward'
'Kyo Sung Park'
'Omar M. Yaghi'

_publ_contact_author_email oyaghi@umich.edu
_publ_section_title
;
 Hydrogen Sorption in Functionalized Metal-Organic Frameworks
;
_journal_name_full 'Journal of the American Chemical Society'
_journal_page_first 5666
_journal_page_last 5667
_journal_paper_doi 10.1021/ja049408c
_journal_volume 126
_journal_year 2004
_chemical_formula_moiety 'C36 H36 O13 Zn4'
_chemical_formula_structural 'Zn4 O (C12 H12 O4)3'
_chemical_formula_sum 'C36 H36 O13 Zn4'
_chemical_formula_weight 938.21
_chemical_name_common IRMOF-18
_space_group_IT_number 225
_symmetry_cell_setting cubic
_symmetry_Int_Tables_number 225
_symmetry_space_group_name_Hall '-F 4 2 3'
_symmetry_space_group_name_H-M 'F m -3 m'
_atom_sites_solution_hydrogens geom
_atom_sites_solution_primary direct
_atom_sites_solution_secondary difmap
_audit_creation_method SHELXL-97
_cell_angle_alpha 90.00
_cell_angle_beta 90.00
_cell_angle_gamma 90.00
_cell_formula_units_Z 8
_cell_length_a 25.6135(7)
_cell_length_b 25.6135(7)
_cell_length_c 25.6135(7)
_cell_measurement_reflns_used 3563
_cell_measurement_temperature 293(2)
_cell_measurement_theta_max 24.465
_cell_measurement_theta_min 2.249
_cell_volume 16803.8(8)
_computing_cell_refinement 'Bruker SAINT'
_computing_data_collection 'Bruker SMART'
_computing_data_reduction 'Bruker SAINT'
_computing_molecular_graphics 'Bruker SHELXTL'
_computing_publication_material 'Bruker SHELXTL'
_computing_structure_refinement 'Bruker SHELXTL'
_computing_structure_solution 'Bruker SHELXTL'
_diffrn_ambient_temperature 293(2)
_diffrn_measured_fraction_theta_full 0.989
_diffrn_measured_fraction_theta_max 0.989
_diffrn_measurement_device_type 'Bruker SMART APEX'
_diffrn_measurement_method 'phi and omega scans'
_diffrn_radiation_monochromator graphite
_diffrn_radiation_source 'sealed tube'
_diffrn_radiation_type MoK\a
_diffrn_radiation_wavelength 0.71073
_diffrn_reflns_av_R_equivalents 0.0309
_diffrn_reflns_av_sigmaI/netI 0.0192
_diffrn_reflns_limit_h_max 32
_diffrn_reflns_limit_h_min -32
_diffrn_reflns_limit_k_max 19
_diffrn_reflns_limit_k_min -33
_diffrn_reflns_limit_l_max 32
_diffrn_reflns_limit_l_min -20
_diffrn_reflns_number 12108
_diffrn_reflns_theta_full 27.45
_diffrn_reflns_theta_max 27.45
_diffrn_reflns_theta_min 2.25
_exptl_absorpt_coefficient_mu 1.157
_exptl_absorpt_correction_T_max 0.8188
_exptl_absorpt_correction_T_min 0.7085
_exptl_absorpt_correction_type multi-scan
_exptl_absorpt_process_details ' SADABS, ratio of minimum to maximum apparent transmission:  0.789085'
_exptl_crystal_colour colourless
_exptl_crystal_density_diffrn 0.742
_exptl_crystal_description block
_exptl_crystal_F_000 3808
_exptl_crystal_size_max 0.32
_exptl_crystal_size_mid 0.26
_exptl_crystal_size_min 0.18
_refine_diff_density_max 0.755
_refine_diff_density_min -0.521
_refine_diff_density_rms 0.089
_refine_ls_extinction_method none
_refine_ls_goodness_of_fit_ref 1.078
_refine_ls_hydrogen_treatment constr
_refine_ls_matrix_type full
_refine_ls_number_parameters 31
_refine_ls_number_reflns 1014
_refine_ls_number_restraints 1
_refine_ls_restrained_S_all 1.092
_refine_ls_R_factor_all 0.0923
_refine_ls_R_factor_gt 0.0730
_refine_ls_shift/su_max 0.021
_refine_ls_shift/su_mean 0.004
_refine_ls_structure_factor_coef Fsqd
_refine_ls_weighting_details 'calc w=1/[\s^2^(Fo^2^)+(0.1488P)^2^+4.6330P] where P=(Fo^2^+2Fc^2^)/3'
_refine_ls_weighting_scheme calc
_refine_ls_wR_factor_gt 0.2108
_refine_ls_wR_factor_ref 0.2255
_reflns_number_gt 726
_reflns_number_total 1014
_reflns_threshold_expression >2sigma(I)
_cod_data_source_file ja049408csi20040207_045910.cif
_cod_data_source_block IRMOF-18
_cod_database_code 4112548

loop_
_symmetry_equiv_pos_as_xyz
'x, y, z'
'-x, -y, z'
'-x, y, -z'
'x, -y, -z'
'z, x, y'
'z, -x, -y'
'-z, -x, y'
'-z, x, -y'
'y, z, x'
'-y, z, -x'
'y, -z, -x'
'-y, -z, x'
'y, x, -z'
'-y, -x, -z'
'y, -x, z'
'-y, x, z'
'x, z, -y'
'-x, z, y'
'-x, -z, -y'
'x, -z, y'
'z, y, -x'
'z, -y, x'
'-z, y, x'
'-z, -y, -x'
'x, y+1/2, z+1/2'
'-x, -y+1/2, z+1/2'
'-x, y+1/2, -z+1/2'
'x, -y+1/2, -z+1/2'
'z, x+1/2, y+1/2'
'z, -x+1/2, -y+1/2'
'-z, -x+1/2, y+1/2'
'-z, x+1/2, -y+1/2'
'y, z+1/2, x+1/2'
'-y, z+1/2, -x+1/2'
'y, -z+1/2, -x+1/2'
'-y, -z+1/2, x+1/2'
'y, x+1/2, -z+1/2'
'-y, -x+1/2, -z+1/2'
'y, -x+1/2, z+1/2'
'-y, x+1/2, z+1/2'
'x, z+1/2, -y+1/2'
'-x, z+1/2, y+1/2'
'-x, -z+1/2, -y+1/2'
'x, -z+1/2, y+1/2'
'z, y+1/2, -x+1/2'
'z, -y+1/2, x+1/2'
'-z, y+1/2, x+1/2'
'-z, -y+1/2, -x+1/2'
'x+1/2, y, z+1/2'
'-x+1/2, -y, z+1/2'
'-x+1/2, y, -z+1/2'
'x+1/2, -y, -z+1/2'
'z+1/2, x, y+1/2'
'z+1/2, -x, -y+1/2'
'-z+1/2, -x, y+1/2'
'-z+1/2, x, -y+1/2'
'y+1/2, z, x+1/2'
'-y+1/2, z, -x+1/2'
'y+1/2, -z, -x+1/2'
'-y+1/2, -z, x+1/2'
'y+1/2, x, -z+1/2'
'-y+1/2, -x, -z+1/2'
'y+1/2, -x, z+1/2'
'-y+1/2, x, z+1/2'
'x+1/2, z, -y+1/2'
'-x+1/2, z, y+1/2'
'-x+1/2, -z, -y+1/2'
'x+1/2, -z, y+1/2'
'z+1/2, y, -x+1/2'
'z+1/2, -y, x+1/2'
'-z+1/2, y, x+1/2'
'-z+1/2, -y, -x+1/2'
'x+1/2, y+1/2, z'
'-x+1/2, -y+1/2, z'
'-x+1/2, y+1/2, -z'
'x+1/2, -y+1/2, -z'
'z+1/2, x+1/2, y'
'z+1/2, -x+1/2, -y'
'-z+1/2, -x+1/2, y'
'-z+1/2, x+1/2, -y'
'y+1/2, z+1/2, x'
'-y+1/2, z+1/2, -x'
'y+1/2, -z+1/2, -x'
'-y+1/2, -z+1/2, x'
'y+1/2, x+1/2, -z'
'-y+1/2, -x+1/2, -z'
'y+1/2, -x+1/2, z'
'-y+1/2, x+1/2, z'
'x+1/2, z+1/2, -y'
'-x+1/2, z+1/2, y'
'-x+1/2, -z+1/2, -y'
'x+1/2, -z+1/2, y'
'z+1/2, y+1/2, -x'
'z+1/2, -y+1/2, x'
'-z+1/2, y+1/2, x'
'-z+1/2, -y+1/2, -x'
'-x, -y, -z'
'x, y, -z'
'x, -y, z'
'-x, y, z'
'-z, -x, -y'
'-z, x, y'
'z, x, -y'
'z, -x, y'
'-y, -z, -x'
'y, -z, x'
'-y, z, x'
'y, z, -x'
'-y, -x, z'
'y, x, z'
'-y, x, -z'
'y, -x, -z'
'-x, -z, y'
'x, -z, -y'
'x, z, y'
'-x, z, -y'
'-z, -y, x'
'-z, y, -x'
'z, -y, -x'
'z, y, x'
'-x, -y+1/2, -z+1/2'
'x, y+1/2, -z+1/2'
'x, -y+1/2, z+1/2'
'-x, y+1/2, z+1/2'
'-z, -x+1/2, -y+1/2'
'-z, x+1/2, y+1/2'
'z, x+1/2, -y+1/2'
'z, -x+1/2, y+1/2'
'-y, -z+1/2, -x+1/2'
'y, -z+1/2, x+1/2'
'-y, z+1/2, x+1/2'
'y, z+1/2, -x+1/2'
'-y, -x+1/2, z+1/2'
'y, x+1/2, z+1/2'
'-y, x+1/2, -z+1/2'
'y, -x+1/2, -z+1/2'
'-x, -z+1/2, y+1/2'
'x, -z+1/2, -y+1/2'
'x, z+1/2, y+1/2'
'-x, z+1/2, -y+1/2'
'-z, -y+1/2, x+1/2'
'-z, y+1/2, -x+1/2'
'z, -y+1/2, -x+1/2'
'z, y+1/2, x+1/2'
'-x+1/2, -y, -z+1/2'
'x+1/2, y, -z+1/2'
'x+1/2, -y, z+1/2'
'-x+1/2, y, z+1/2'
'-z+1/2, -x, -y+1/2'
'-z+1/2, x, y+1/2'
'z+1/2, x, -y+1/2'
'z+1/2, -x, y+1/2'
'-y+1/2, -z, -x+1/2'
'y+1/2, -z, x+1/2'
'-y+1/2, z, x+1/2'
'y+1/2, z, -x+1/2'
'-y+1/2, -x, z+1/2'
'y+1/2, x, z+1/2'
'-y+1/2, x, -z+1/2'
'y+1/2, -x, -z+1/2'
'-x+1/2, -z, y+1/2'
'x+1/2, -z, -y+1/2'
'x+1/2, z, y+1/2'
'-x+1/2, z, -y+1/2'
'-z+1/2, -y, x+1/2'
'-z+1/2, y, -x+1/2'
'z+1/2, -y, -x+1/2'
'z+1/2, y, x+1/2'
'-x+1/2, -y+1/2, -z'
'x+1/2, y+1/2, -z'
'x+1/2, -y+1/2, z'
'-x+1/2, y+1/2, z'
'-z+1/2, -x+1/2, -y'
'-z+1/2, x+1/2, y'
'z+1/2, x+1/2, -y'
'z+1/2, -x+1/2, y'
'-y+1/2, -z+1/2, -x'
'y+1/2, -z+1/2, x'
'-y+1/2, z+1/2, x'
'y+1/2, z+1/2, -x'
'-y+1/2, -x+1/2, z'
'y+1/2, x+1/2, z'
'-y+1/2, x+1/2, -z'
'y+1/2, -x+1/2, -z'
'-x+1/2, -z+1/2, y'
'x+1/2, -z+1/2, -y'
'x+1/2, z+1/2, y'
'-x+1/2, z+1/2, -y'
'-z+1/2, -y+1/2, x'
'-z+1/2, y+1/2, -x'
'z+1/2, -y+1/2, -x'
'z+1/2, y+1/2, x'

loop_
_atom_site_label
_atom_site_type_symbol
_atom_site_fract_x
_atom_site_fract_y
_atom_site_fract_z
_atom_site_U_iso_or_equiv
_atom_site_adp_type
_atom_site_occupancy
_atom_site_symmetry_multiplicity
_atom_site_calc_flag
_atom_site_refinement_flags
Zn1 Zn 0.293748(19) 0.293748(19) 0.293748(19) 0.0680(5) Uani 1 6 d S
O1 O 0.2500 0.2500 0.2500 0.0563(19) Uani 1 24 d S
O2 O 0.36665(16) 0.28071(15) 0.28071(15) 0.1202(16) Uani 1 2 d S
C1 C 0.3887(3) 0.2500 0.2500 0.094(2) Uani 1 4 d S
C2 C 0.4467(3) 0.2500 0.2500 0.095(2) Uani 1 4 d S
C3 C 0.4730(2) 0.28248(19) 0.21752(19) 0.124(2) Uani 1 2 d SD
C4 C 0.4432(3) 0.3198(2) 0.1802(2) 0.227(7) Uani 1 2 d SD
H4A H 0.4082 0.3074 0.1753 0.340 Uiso 0.50 1 d P
H4B H 0.4608 0.3210 0.1471 0.340 Uiso 0.50 1 d P
H4C H 0.4423 0.3542 0.1950 0.340 Uiso 0.50 1 d P

loop_
_atom_site_aniso_label
_atom_site_aniso_U_11
_atom_site_aniso_U_22
_atom_site_aniso_U_33
_atom_site_aniso_U_23
_atom_site_aniso_U_13
_atom_site_aniso_U_12
Zn1 0.0680(5) 0.0680(5) 0.0680(5) -0.00236(19) -0.00236(19) -0.00236(19)
O1 0.0563(19) 0.0563(19) 0.0563(19) 0.000 0.000 0.000
O2 0.063(2) 0.149(2) 0.149(2) -0.024(3) 0.0049(17) 0.0049(17)
C1 0.055(4) 0.114(4) 0.114(4) 0.012(5) 0.000 0.000
C2 0.058(4) 0.114(4) 0.114(4) 0.015(4) 0.000 0.000
C3 0.063(3) 0.154(4) 0.154(4) 0.045(5) -0.006(2) 0.006(2)
C4 0.091(5) 0.295(10) 0.295(10) 0.176(12) 0.004(3) -0.004(3)

loop_
_atom_type_symbol
_atom_type_description
_atom_type_scat_dispersion_real
_atom_type_scat_dispersion_imag
_atom_type_scat_source
C C 0.0033 0.0016 'International Tables Vol C Tables 4.2.6.8 and 6.1.1.4'
H H 0.0000 0.0000 'International Tables Vol C Tables 4.2.6.8 and 6.1.1.4'
O O 0.0106 0.0060 'International Tables Vol C Tables 4.2.6.8 and 6.1.1.4'
Zn Zn 0.2839 1.4301 'International Tables Vol C Tables 4.2.6.8 and 6.1.1.4'

loop_
_geom_angle_atom_site_label_1
_geom_angle_atom_site_label_2
_geom_angle_atom_site_label_3
_geom_angle
_geom_angle_site_symmetry_1
_geom_angle_site_symmetry_3
O2 Zn1 O2 107.82(17) 9 5
O2 Zn1 O2 107.82(17) 9 .
O2 Zn1 O2 107.82(17) 5 .
O2 Zn1 O1 111.07(16) 9 .
O2 Zn1 O1 111.07(16) 5 .
O2 Zn1 O1 111.07(16) . .
Zn1 O1 Zn1 109.5 74 .
Zn1 O1 Zn1 109.5 74 28
Zn1 O1 Zn1 109.5 . 28
Zn1 O1 Zn1 109.5 74 51
Zn1 O1 Zn1 109.5 . 51
Zn1 O1 Zn1 109.5 28 51
C1 O2 Zn1 131.2(5) . .
O2 C1 O2 126.1(7) . 28
O2 C1 C2 117.0(3) . .
O2 C1 C2 117.0(3) 28 .
C3 C2 C3 120.4(7) 28 .
C3 C2 C1 119.8(4) 28 .
C3 C2 C1 119.8(4) . .
C2 C3 C3 119.8(4) . 100_655
C2 C3 C4 120.8(6) . .
C3 C3 C4 119.4(4) 100_655 .

loop_
_geom_bond_atom_site_label_1
_geom_bond_atom_site_label_2
_geom_bond_distance
_geom_bond_site_symmetry_2
Zn1 O2 1.926(4) 9
Zn1 O2 1.926(4) 5
Zn1 O2 1.926(4) .
Zn1 O1 1.9408(8) .
O1 Zn1 1.9408(8) 74
O1 Zn1 1.9408(8) 28
O1 Zn1 1.9408(8) 51
O2 C1 1.248(5) .
C1 O2 1.248(5) 28
C1 C2 1.483(9) .
C2 C3 1.356(7) 28
C2 C3 1.356(7) .
C3 C3 1.385(13) 100_655
C3 C4 1.553(10) .

loop_
_geom_torsion_atom_site_label_1
_geom_torsion_atom_site_label_2
_geom_torsion_atom_site_label_3
_geom_torsion_atom_site_label_4
_geom_torsion
_geom_torsion_site_symmetry_1
_geom_torsion_site_symmetry_4
O2 Zn1 O1 Zn1 0.0 9 74
O2 Zn1 O1 Zn1 -120.0 5 74
O2 Zn1 O1 Zn1 120.0 . 74
O2 Zn1 O1 Zn1 -120.0 9 28
O2 Zn1 O1 Zn1 120.0 5 28
O2 Zn1 O1 Zn1 0.0 . 28
O2 Zn1 O1 Zn1 120.0 9 51
O2 Zn1 O1 Zn1 0.0 5 51
O2 Zn1 O1 Zn1 -120.0 . 51
O2 Zn1 O2 C1 121.92(19) 9 .
O2 Zn1 O2 C1 -121.91(19) 5 .
O1 Zn1 O2 C1 0.0 . .
Zn1 O2 C1 O2 0.0 . 28
Zn1 O2 C1 C2 180.0 . .
O2 C1 C2 C3 90.0 . 28
O2 C1 C2 C3 -90.0 28 28
O2 C1 C2 C3 -90.0 . .
O2 C1 C2 C3 90.0 28 .
C3 C2 C3 C3 0.0 28 100_655
C1 C2 C3 C3 180.0 . 100_655
C3 C2 C3 C4 180.0 28 .
C1 C2 C3 C4 0.0 . .
